data_4073537
loop_
_publ_author_name
'Conroy, Korey D.'
'Hayes, Paul G.'
'Piers, Warren E.'
'Parvez, Masood'

_publ_section_title
;
 Accelerated Ligand Metalation in a \b-Diketiminato Scandium Dimethyl
 Complex Activated with Bis(pentafluorophenyl)borane
;
_journal_issue 18
_journal_name_full Organometallics
_journal_page_first 4464
_journal_paper_doi 10.1021/om700435v
_journal_volume 26
_journal_year 2007
_chemical_formula_sum 'C49 H60 B F10 N2 Sc'
_chemical_formula_weight 922.76
_chemical_name_systematic
;
 ?
;
_space_group_IT_number 2
_symmetry_cell_setting triclinic
_symmetry_space_group_name_Hall '-P 1'
_symmetry_space_group_name_H-M 'P -1'
_atom_sites_solution_hydrogens geom
_atom_sites_solution_primary direct
_atom_sites_solution_secondary difmap
_cell_angle_alpha 99.87(2)
_cell_angle_beta 92.75(2)
_cell_angle_gamma 117.27(2)
_cell_formula_units_Z 2
_cell_length_a 12.233(5)
_cell_length_b 12.595(4)
_cell_length_c 17.932(8)
_cell_measurement_reflns_used 15884
_cell_measurement_temperature 173(2)
_cell_measurement_theta_max 25.0
_cell_measurement_theta_min 3/2
_cell_volume 2394.1(17)
_computing_cell_refinement 'HKL DENZO (Otwinowski & Minor, 1997)'
_computing_data_collection 'COLLECT (Hooft, 1998)'
_computing_data_reduction 'SCALEPACK (Otwinowski & Minor, 1997)'
_computing_molecular_graphics 'ORTEPII (Johnson, 1976)'
_computing_publication_material 'SHELXL-97 (Sheldrick, 1997)'
_computing_structure_refinement 'SHELXL-97 (Sheldrick, 1997)'
_computing_structure_solution 'SAPI91 (Fan, 1991)'
_diffrn_ambient_temperature 173(2)
_diffrn_measured_fraction_theta_full 0.991
_diffrn_measured_fraction_theta_max 0.991
_diffrn_measurement_device_type 'Nonius KappaCCD'
_diffrn_measurement_method ' \w and \f '
_diffrn_radiation_monochromator graphite
_diffrn_radiation_source 'fine-focus sealed tube'
_diffrn_radiation_type MoK\a
_diffrn_radiation_wavelength 0.71073
_diffrn_reflns_av_R_equivalents 0.0351
_diffrn_reflns_av_sigmaI/netI 0.0524
_diffrn_reflns_limit_h_max 14
_diffrn_reflns_limit_h_min -14
_diffrn_reflns_limit_k_max 13
_diffrn_reflns_limit_k_min -14
_diffrn_reflns_limit_l_max 20
_diffrn_reflns_limit_l_min -21
_diffrn_reflns_number 15884
_diffrn_reflns_theta_full 25.01
_diffrn_reflns_theta_max 25.01
_diffrn_reflns_theta_min 3.19
_exptl_absorpt_coefficient_mu 0.227
_exptl_absorpt_correction_T_max 0.9887
_exptl_absorpt_correction_T_min 0.9308
_exptl_absorpt_correction_type multi-scan
_exptl_absorpt_process_details 'SORTAV: (Blessing, 1997)'
_exptl_crystal_colour yellow
_exptl_crystal_density_diffrn 1.280
_exptl_crystal_density_meas ?
_exptl_crystal_density_method 'not measured'
_exptl_crystal_description needle
_exptl_crystal_F_000 968
_exptl_crystal_size_max 0.32
_exptl_crystal_size_mid 0.08
_exptl_crystal_size_min 0.05
_refine_diff_density_max 0.191
_refine_diff_density_min -0.263
_refine_diff_density_rms 0.044
_refine_ls_extinction_method none
_refine_ls_goodness_of_fit_ref 1.000
_refine_ls_hydrogen_treatment mixed
_refine_ls_matrix_type full
_refine_ls_number_parameters 586
_refine_ls_number_reflns 8372
_refine_ls_number_restraints 0
_refine_ls_restrained_S_all 1.000
_refine_ls_R_factor_all 0.0720
_refine_ls_R_factor_gt 0.0427
_refine_ls_shift/su_max 0.001
_refine_ls_shift/su_mean 0.000
_refine_ls_structure_factor_coef Fsqd
_refine_ls_weighting_details 'calc w=1/[\s^2^(Fo^2^)+(0.0510P)^2^+1.0340P] where P=(Fo^2^+2Fc^2^)/3'
_refine_ls_weighting_scheme calc
_refine_ls_wR_factor_gt 0.0965
_refine_ls_wR_factor_ref 0.1130
_reflns_number_gt 6073
_reflns_number_total 8372
_reflns_threshold_expression >2sigma(I)
_cod_data_source_file om700435v-file001.cif
_cod_data_source_block Compound_I
_cod_depositor_comments
;
The following automatic conversions were performed:

'_symmetry_cell_setting' value 'Triclinic' changed to 'triclinic'
according to /home/saulius/struct/CIF-dictionaries/cif_core.dic
dictionary named 'cif_core.dic' version 2.4.1 from 2010-06-29.

Automatic conversion script
Id: cif_fix_values 1715 2011-07-08 13:25:40Z adriana 

The following automatic conversions were performed:

'_exptl_crystal_density_meas' value 'not measured' was changed to '?'
- the value is perceived as not measured.

Automatic conversion script
Id: cif_fix_values 3008 2015-01-20 13:52:24Z robertas 
;
_cod_original_cell_volume 2394.1(16)
_cod_database_code 4073537

loop_
_symmetry_equiv_pos_as_xyz
'x, y, z'
'-x, -y, -z'

loop_
_atom_site_label
_atom_site_type_symbol
_atom_site_fract_x
_atom_site_fract_y
_atom_site_fract_z
_atom_site_U_iso_or_equiv
_atom_site_adp_type
_atom_site_occupancy
_atom_site_symmetry_multiplicity
_atom_site_calc_flag
_atom_site_refinement_flags
Sc1 Sc 0.52647(4) 0.17598(4) 0.71055(2) 0.02499(12) Uani 1 1 d .
F1 F 0.40427(13) 0.20549(11) 0.80081(8) 0.0353(3) Uani 1 1 d .
F2 F 0.28162(15) 0.30671(12) 0.87647(9) 0.0439(4) Uani 1 1 d .
F3 F 0.07631(14) 0.16820(14) 0.93763(9) 0.0469(4) Uani 1 1 d .
F4 F -0.00985(15) -0.07647(14) 0.91474(11) 0.0608(5) Uani 1 1 d .
F5 F 0.10688(15) -0.18339(12) 0.83444(10) 0.0549(5) Uani 1 1 d .
F6 F 0.31939(13) 0.05313(11) 0.65336(8) 0.0345(3) Uani 1 1 d .
F7 F 0.20958(16) -0.05506(14) 0.50764(9) 0.0498(4) Uani 1 1 d .
F8 F 0.10169(17) -0.30368(15) 0.46050(9) 0.0571(4) Uani 1 1 d .
F9 F 0.10633(15) -0.44045(12) 0.56161(9) 0.0500(4) Uani 1 1 d .
F10 F 0.20620(14) -0.33655(12) 0.70651(9) 0.0439(4) Uani 1 1 d .
N1 N 0.69447(17) 0.22038(16) 0.78197(11) 0.0260(4) Uani 1 1 d .
N2 N 0.56868(17) 0.35585(16) 0.71751(10) 0.0244(4) Uani 1 1 d .
C1 C 0.5542(3) 0.1066(2) 0.59620(15) 0.0424(6) Uani 1 1 d .
H1A H 0.5348 0.0208 0.5909 0.064 Uiso 1 1 calc R
H1B H 0.6409 0.1552 0.5891 0.064 Uiso 1 1 calc R
H1C H 0.4993 0.1127 0.5575 0.064 Uiso 1 1 calc R
C2 C 0.3816(2) -0.1281(2) 0.82678(15) 0.0373(6) Uani 1 1 d .
H2A H 0.4311 -0.1613 0.8002 0.045 Uiso 1 1 calc R
H2B H 0.3071 -0.1951 0.8384 0.045 Uiso 1 1 calc R
H2C H 0.4312 -0.0704 0.8745 0.045 Uiso 1 1 calc R
C3 C 0.9309(2) 0.3607(2) 0.79311(15) 0.0369(6) Uani 1 1 d .
C4 C 0.7911(2) 0.3121(2) 0.76459(13) 0.0274(5) Uani 1 1 d .
C5 C 0.7733(2) 0.3793(2) 0.71138(14) 0.0292(5) Uani 1 1 d .
H5 H 0.8399 0.4092 0.6824 0.035 Uiso 1 1 calc R
C6 C 0.6825(2) 0.41005(19) 0.69289(13) 0.0266(5) Uani 1 1 d .
C7 C 0.7102(2) 0.4945(2) 0.63386(15) 0.0351(6) Uani 1 1 d .
C8 C 0.7022(2) 0.1413(2) 0.83034(14) 0.0300(5) Uani 1 1 d .
C9 C 0.6867(2) 0.1622(2) 0.90714(15) 0.0335(6) Uani 1 1 d .
C10 C 0.6952(3) 0.0851(2) 0.95230(17) 0.0434(7) Uani 1 1 d .
H10 H 0.6869 0.0995 1.0050 0.052 Uiso 1 1 calc R
C11 C 0.7152(3) -0.0112(3) 0.92139(19) 0.0513(8) Uani 1 1 d .
H11 H 0.7231 -0.0613 0.9530 0.062 Uiso 1 1 calc R
C12 C 0.7236(3) -0.0349(3) 0.84483(18) 0.0477(7) Uani 1 1 d .
H12 H 0.7344 -0.1035 0.8238 0.057 Uiso 1 1 calc R
C13 C 0.7168(2) 0.0395(2) 0.79701(16) 0.0385(6) Uani 1 1 d .
C14 C 0.6082(3) -0.1121(3) 0.67266(19) 0.0594(9) Uani 1 1 d .
H14A H 0.6137 -0.1305 0.6180 0.071 Uiso 1 1 calc R
H14B H 0.5347 -0.1012 0.6791 0.071 Uiso 1 1 calc R
H14C H 0.6017 -0.1799 0.6953 0.071 Uiso 1 1 calc R
C15 C 0.7250(3) 0.0057(2) 0.71258(17) 0.0468(7) Uani 1 1 d .
H15 H 0.7299 0.0733 0.6883 0.056 Uiso 1 1 calc R
C16 C 0.8411(3) -0.0096(3) 0.6995(2) 0.0681(10) Uani 1 1 d .
H16A H 0.8448 -0.0264 0.6445 0.082 Uiso 1 1 calc R
H16B H 0.8365 -0.0780 0.7208 0.082 Uiso 1 1 calc R
H16C H 0.9158 0.0657 0.7249 0.082 Uiso 1 1 calc R
C17 C 0.5383(3) 0.2137(3) 0.97748(16) 0.0445(7) Uani 1 1 d .
H17A H 0.5168 0.2793 0.9939 0.053 Uiso 1 1 calc R
H17B H 0.5472 0.1801 1.0214 0.053 Uiso 1 1 calc R
H17C H 0.4723 0.1488 0.9381 0.053 Uiso 1 1 calc R
C18 C 0.6609(3) 0.2653(2) 0.94465(14) 0.0375(6) Uani 1 1 d .
H18 H 0.6539 0.3091 0.9047 0.045 Uiso 1 1 calc R
C19 C 0.7663(3) 0.3577(3) 1.00833(18) 0.0564(8) Uani 1 1 d .
H19A H 0.7424 0.4168 1.0352 0.068 Uiso 1 1 calc R
H19B H 0.8418 0.4010 0.9860 0.068 Uiso 1 1 calc R
H19C H 0.7820 0.3144 1.0445 0.068 Uiso 1 1 calc R
C20 C 0.5018(2) 0.42394(19) 0.73820(13) 0.0262(5) Uani 1 1 d .
C21 C 0.5516(2) 0.5175(2) 0.80508(14) 0.0306(5) Uani 1 1 d .
C22 C 0.4925(3) 0.5891(2) 0.82269(17) 0.0414(6) Uani 1 1 d .
H22 H 0.5266 0.6548 0.8663 0.050 Uiso 1 1 calc R
C23 C 0.3860(3) 0.5663(2) 0.77808(18) 0.0464(7) Uani 1 1 d .
H23 H 0.3483 0.6171 0.7903 0.056 Uiso 1 1 calc R
C24 C 0.3350(2) 0.4702(2) 0.71617(17) 0.0399(6) Uani 1 1 d .
H24 H 0.2602 0.4538 0.6867 0.048 Uiso 1 1 calc R
C25 C 0.3895(2) 0.3954(2) 0.69492(14) 0.0302(5) Uani 1 1 d .
C26 C 0.3102(3) 0.3321(3) 0.55234(17) 0.0518(7) Uani 1 1 d .
H26A H 0.2737 0.2616 0.5089 0.062 Uiso 1 1 calc R
H26B H 0.3921 0.3918 0.5435 0.062 Uiso 1 1 calc R
H26C H 0.2559 0.3702 0.5576 0.062 Uiso 1 1 calc R
C27 C 0.3238(2) 0.2896(2) 0.62578(14) 0.0339(6) Uani 1 1 d .
H27 H 0.3745 0.2460 0.6177 0.041 Uiso 1 1 calc R
C28 C 0.1947(2) 0.1979(2) 0.63915(17) 0.0414(6) Uani 1 1 d .
H28A H 0.1596 0.1253 0.5972 0.050 Uiso 1 1 calc R
H28B H 0.1402 0.2358 0.6412 0.050 Uiso 1 1 calc R
H28C H 0.2015 0.1739 0.6876 0.050 Uiso 1 1 calc R
C29 C 0.7796(3) 0.6598(2) 0.8568(2) 0.0551(8) Uani 1 1 d .
H29A H 0.8477 0.6721 0.8942 0.066 Uiso 1 1 calc R
H29B H 0.7621 0.7289 0.8690 0.066 Uiso 1 1 calc R
H29C H 0.8034 0.6543 0.8054 0.066 Uiso 1 1 calc R
C30 C 0.6639(2) 0.5418(2) 0.85942(14) 0.0349(6) Uani 1 1 d .
H30 H 0.6829 0.4727 0.8435 0.042 Uiso 1 1 calc R
C31 C 0.6344(3) 0.5427(3) 0.94100(16) 0.0554(8) Uani 1 1 d .
H31A H 0.7053 0.5518 0.9744 0.066 Uiso 1 1 calc R
H31B H 0.5609 0.4656 0.9423 0.066 Uiso 1 1 calc R
H31C H 0.6178 0.6113 0.9588 0.066 Uiso 1 1 calc R
C32 C 0.9640(3) 0.3053(3) 0.85499(18) 0.0505(7) Uani 1 1 d .
H32A H 1.0539 0.3494 0.8716 0.061 Uiso 1 1 calc R
H32B H 0.9380 0.2188 0.8340 0.061 Uiso 1 1 calc R
H32C H 0.9210 0.3123 0.8988 0.061 Uiso 1 1 calc R
C33 C 0.9951(3) 0.3412(3) 0.72417(18) 0.0502(7) Uani 1 1 d .
H33A H 1.0796 0.3581 0.7424 0.060 Uiso 1 1 calc R
H33B H 0.9990 0.3966 0.6909 0.060 Uiso 1 1 calc R
H33C H 0.9477 0.2563 0.6953 0.060 Uiso 1 1 calc R
C34 C 0.9879(3) 0.4990(2) 0.82738(18) 0.0519(7) Uani 1 1 d .
H34A H 1.0775 0.5333 0.8426 0.062 Uiso 1 1 calc R
H34B H 0.9492 0.5120 0.8723 0.062 Uiso 1 1 calc R
H34C H 0.9732 0.5397 0.7890 0.062 Uiso 1 1 calc R
C35 C 0.6501(3) 0.4066(3) 0.55536(15) 0.0472(7) Uani 1 1 d .
H35A H 0.6650 0.4539 0.5154 0.057 Uiso 1 1 calc R
H35B H 0.5605 0.3583 0.5551 0.057 Uiso 1 1 calc R
H35C H 0.6867 0.3516 0.5456 0.057 Uiso 1 1 calc R
C36 C 0.8497(3) 0.5709(3) 0.6317(2) 0.0531(8) Uani 1 1 d .
H36A H 0.8621 0.6252 0.5963 0.064 Uiso 1 1 calc R
H36B H 0.8847 0.5163 0.6146 0.064 Uiso 1 1 calc R
H36C H 0.8915 0.6199 0.6831 0.064 Uiso 1 1 calc R
C37 C 0.6580(3) 0.5863(2) 0.64564(16) 0.0403(6) Uani 1 1 d .
H37A H 0.6836 0.6371 0.6076 0.048 Uiso 1 1 calc R
H37B H 0.6903 0.6386 0.6971 0.048 Uiso 1 1 calc R
H37C H 0.5670 0.5413 0.6397 0.048 Uiso 1 1 calc R
C38 C 0.2626(2) 0.0051(2) 0.81471(13) 0.0289(5) Uani 1 1 d .
C39 C 0.2982(2) 0.1284(2) 0.82782(13) 0.0284(5) Uani 1 1 d .
C40 C 0.2388(2) 0.1857(2) 0.86704(14) 0.0317(5) Uani 1 1 d .
C41 C 0.1352(2) 0.1162(2) 0.89726(14) 0.0345(6) Uani 1 1 d .
C42 C 0.0928(2) -0.0084(2) 0.88537(16) 0.0390(6) Uani 1 1 d .
C43 C 0.1549(2) -0.0608(2) 0.84465(15) 0.0367(6) Uani 1 1 d .
C44 C 0.2693(2) -0.1356(2) 0.68693(14) 0.0302(5) Uani 1 1 d .
C45 C 0.2637(2) -0.0738(2) 0.63150(14) 0.0311(5) Uani 1 1 d .
C46 C 0.2103(2) -0.1240(2) 0.55709(14) 0.0356(6) Uani 1 1 d .
C47 C 0.1554(2) -0.2499(2) 0.53334(15) 0.0387(6) Uani 1 1 d .
C48 C 0.1577(2) -0.3179(2) 0.58481(15) 0.0363(6) Uani 1 1 d .
C49 C 0.2123(2) -0.2615(2) 0.65943(14) 0.0324(5) Uani 1 1 d .
B1 B 0.3414(3) -0.0581(2) 0.77295(16) 0.0292(6) Uani 1 1 d .
H1 H 0.439(2) 0.028(2) 0.7622(14) 0.035 Uiso 1 1 d .

loop_
_atom_site_aniso_label
_atom_site_aniso_U_11
_atom_site_aniso_U_22
_atom_site_aniso_U_33
_atom_site_aniso_U_23
_atom_site_aniso_U_13
_atom_site_aniso_U_12
Sc1 0.0295(2) 0.0214(2) 0.0244(2) 0.00408(16) 0.00368(18) 0.01260(18)
F1 0.0415(8) 0.0241(6) 0.0398(8) 0.0100(6) 0.0181(7) 0.0129(6)
F2 0.0588(10) 0.0292(7) 0.0487(10) 0.0113(6) 0.0221(8) 0.0228(7)
F3 0.0471(9) 0.0531(9) 0.0512(10) 0.0155(8) 0.0229(8) 0.0297(8)
F4 0.0436(10) 0.0459(9) 0.0852(14) 0.0198(9) 0.0347(10) 0.0106(8)
F5 0.0503(10) 0.0243(7) 0.0797(13) 0.0129(7) 0.0230(9) 0.0073(7)
F6 0.0424(8) 0.0242(7) 0.0342(8) 0.0062(6) -0.0020(6) 0.0143(6)
F7 0.0613(11) 0.0495(9) 0.0355(9) 0.0122(7) -0.0027(8) 0.0237(8)
F8 0.0637(11) 0.0521(9) 0.0351(9) -0.0087(7) -0.0080(8) 0.0181(8)
F9 0.0473(10) 0.0265(7) 0.0576(11) -0.0079(7) 0.0021(8) 0.0084(7)
F10 0.0516(9) 0.0248(7) 0.0489(9) 0.0088(6) 0.0031(8) 0.0130(7)
N1 0.0291(11) 0.0236(9) 0.0277(11) 0.0057(8) 0.0059(9) 0.0142(8)
N2 0.0256(10) 0.0257(9) 0.0260(10) 0.0076(8) 0.0083(8) 0.0144(8)
C1 0.0521(17) 0.0381(14) 0.0347(15) 0.0014(11) 0.0071(13) 0.0216(13)
C2 0.0420(15) 0.0278(12) 0.0384(15) 0.0110(11) 0.0034(12) 0.0123(11)
C3 0.0295(14) 0.0393(14) 0.0406(15) 0.0117(11) 0.0042(12) 0.0144(11)
C4 0.0293(13) 0.0286(12) 0.0270(13) 0.0047(9) 0.0077(10) 0.0162(10)
C5 0.0272(13) 0.0295(12) 0.0319(13) 0.0089(10) 0.0116(10) 0.0128(10)
C6 0.0314(13) 0.0247(11) 0.0252(12) 0.0063(9) 0.0089(10) 0.0139(10)
C7 0.0368(14) 0.0396(13) 0.0384(15) 0.0207(11) 0.0169(12) 0.0208(12)
C8 0.0256(13) 0.0300(12) 0.0374(14) 0.0127(10) 0.0037(11) 0.0140(10)
C9 0.0308(14) 0.0332(12) 0.0364(15) 0.0123(11) 0.0017(11) 0.0138(11)
C10 0.0463(17) 0.0452(15) 0.0409(16) 0.0202(12) 0.0038(13) 0.0201(13)
C11 0.0540(19) 0.0495(17) 0.065(2) 0.0330(15) 0.0077(16) 0.0302(15)
C12 0.0511(18) 0.0429(15) 0.065(2) 0.0210(14) 0.0120(15) 0.0318(14)
C13 0.0369(15) 0.0364(13) 0.0505(17) 0.0141(12) 0.0112(13) 0.0224(12)
C14 0.082(2) 0.0477(17) 0.059(2) 0.0065(15) 0.0191(18) 0.0405(17)
C15 0.0616(19) 0.0424(15) 0.0537(18) 0.0147(13) 0.0211(15) 0.0365(15)
C16 0.075(2) 0.067(2) 0.092(3) 0.0246(19) 0.040(2) 0.053(2)
C17 0.0536(18) 0.0501(16) 0.0354(16) 0.0101(12) 0.0074(13) 0.0288(14)
C18 0.0478(16) 0.0356(13) 0.0278(14) 0.0098(11) 0.0053(12) 0.0175(12)
C19 0.060(2) 0.0478(17) 0.0437(18) -0.0012(13) -0.0017(15) 0.0153(15)
C20 0.0297(13) 0.0215(11) 0.0332(13) 0.0124(9) 0.0147(10) 0.0139(10)
C21 0.0343(14) 0.0227(11) 0.0367(14) 0.0094(10) 0.0133(11) 0.0133(10)
C22 0.0470(17) 0.0286(13) 0.0511(17) 0.0044(11) 0.0157(14) 0.0206(12)
C23 0.0445(17) 0.0345(14) 0.073(2) 0.0145(14) 0.0202(15) 0.0274(13)
C24 0.0349(15) 0.0362(14) 0.0584(18) 0.0182(13) 0.0131(13) 0.0217(12)
C25 0.0297(13) 0.0279(12) 0.0382(14) 0.0145(10) 0.0108(11) 0.0148(10)
C26 0.058(2) 0.0597(18) 0.0474(18) 0.0215(15) 0.0036(15) 0.0334(16)
C27 0.0348(14) 0.0370(13) 0.0365(15) 0.0119(11) 0.0064(11) 0.0210(11)
C28 0.0363(15) 0.0382(14) 0.0502(17) 0.0090(12) 0.0053(13) 0.0184(12)
C29 0.0469(18) 0.0366(15) 0.069(2) 0.0083(14) -0.0017(16) 0.0109(13)
C30 0.0436(15) 0.0262(12) 0.0351(14) 0.0031(10) 0.0085(12) 0.0176(11)
C31 0.079(2) 0.0615(19) 0.0354(17) 0.0032(14) 0.0096(16) 0.0442(18)
C32 0.0297(15) 0.0578(18) 0.065(2) 0.0232(15) -0.0029(14) 0.0188(13)
C33 0.0283(15) 0.0685(19) 0.060(2) 0.0171(15) 0.0117(14) 0.0263(14)
C34 0.0407(17) 0.0412(15) 0.0551(19) 0.0066(13) -0.0072(14) 0.0065(13)
C35 0.068(2) 0.0532(16) 0.0346(16) 0.0231(13) 0.0199(14) 0.0351(15)
C36 0.0477(18) 0.0539(17) 0.073(2) 0.0427(16) 0.0316(16) 0.0252(15)
C37 0.0492(17) 0.0383(14) 0.0477(17) 0.0272(12) 0.0213(13) 0.0253(13)
C38 0.0325(13) 0.0250(11) 0.0261(13) 0.0058(9) 0.0033(10) 0.0110(10)
C39 0.0268(13) 0.0277(11) 0.0279(13) 0.0107(10) 0.0074(10) 0.0086(10)
C40 0.0394(14) 0.0277(12) 0.0287(13) 0.0072(10) 0.0057(11) 0.0162(11)
C41 0.0363(14) 0.0410(14) 0.0312(14) 0.0091(11) 0.0094(11) 0.0216(12)
C42 0.0286(14) 0.0378(14) 0.0447(16) 0.0135(12) 0.0111(12) 0.0087(11)
C43 0.0349(14) 0.0222(12) 0.0436(16) 0.0073(11) 0.0048(12) 0.0058(10)
C44 0.0284(13) 0.0262(11) 0.0337(14) 0.0042(10) 0.0047(11) 0.0118(10)
C45 0.0320(13) 0.0221(11) 0.0363(15) 0.0043(10) 0.0046(11) 0.0113(10)
C46 0.0368(15) 0.0377(13) 0.0322(15) 0.0086(11) 0.0039(12) 0.0174(12)
C47 0.0352(15) 0.0394(14) 0.0307(15) -0.0046(11) 0.0012(12) 0.0132(12)
C48 0.0314(14) 0.0233(11) 0.0447(16) -0.0036(11) 0.0063(12) 0.0086(10)
C49 0.0322(14) 0.0277(12) 0.0379(15) 0.0081(11) 0.0087(11) 0.0140(10)
B1 0.0328(15) 0.0191(12) 0.0325(16) 0.0074(11) 0.0045(12) 0.0091(11)

loop_
_atom_type_symbol
_atom_type_description
_atom_type_scat_dispersion_real
_atom_type_scat_dispersion_imag
_atom_type_scat_source
C C 0.0033 0.0016 'International Tables Vol C Tables 4.2.6.8 and 6.1.1.4'
H H 0.0000 0.0000 'International Tables Vol C Tables 4.2.6.8 and 6.1.1.4'
F F 0.0171 0.0103 'International Tables Vol C Tables 4.2.6.8 and 6.1.1.4'
N N 0.0061 0.0033 'International Tables Vol C Tables 4.2.6.8 and 6.1.1.4'
B B 0.0013 0.0007 'International Tables Vol C Tables 4.2.6.8 and 6.1.1.4'
Sc Sc 0.2519 0.3716 'International Tables Vol C Tables 4.2.6.8 and 6.1.1.4'

loop_
_geom_angle_atom_site_label_1
_geom_angle_atom_site_label_2
_geom_angle_atom_site_label_3
_geom_angle
N2 Sc1 N1 94.28(8)
N2 Sc1 C1 107.30(9)
N1 Sc1 C1 103.63(10)
N2 Sc1 F6 107.81(7)
N1 Sc1 F6 155.60(6)
C1 Sc1 F6 79.99(9)
N2 Sc1 F1 77.25(6)
N1 Sc1 F1 102.13(7)
C1 Sc1 F1 153.36(9)
F6 Sc1 F1 73.74(6)
N2 Sc1 C6 28.60(7)
N1 Sc1 C6 78.38(7)
C1 Sc1 C6 88.03(9)
F6 Sc1 C6 126.01(6)
F1 Sc1 C6 103.74(6)
N2 Sc1 H1 143.4(6)
N1 Sc1 H1 86.7(7)
C1 Sc1 H1 108.0(7)
F6 Sc1 H1 69.5(7)
F1 Sc1 H1 66.9(6)
C6 Sc1 H1 160.4(7)
C39 F1 Sc1 134.63(12)
C45 F6 Sc1 123.49(13)
C4 N1 C8 124.62(19)
C4 N1 Sc1 111.11(15)
C8 N1 Sc1 122.94(14)
C6 N2 C20 121.06(17)
C6 N2 Sc1 105.63(13)
C20 N2 Sc1 133.23(14)
Sc1 C1 H1A 109.5
Sc1 C1 H1B 109.5
H1A C1 H1B 109.5
Sc1 C1 H1C 109.5
H1A C1 H1C 109.5
H1B C1 H1C 109.5
B1 C2 H2A 109.5
B1 C2 H2B 109.5
H2A C2 H2B 109.5
B1 C2 H2C 109.5
H2A C2 H2C 109.5
H2B C2 H2C 109.5
C32 C3 C34 106.1(2)
C32 C3 C33 107.3(2)
C34 C3 C33 109.1(2)
C32 C3 C4 117.7(2)
C34 C3 C4 107.8(2)
C33 C3 C4 108.7(2)
N1 C4 C5 120.1(2)
N1 C4 C3 128.1(2)
C5 C4 C3 111.78(19)
C6 C5 C4 135.1(2)
C6 C5 H5 112.5
C4 C5 H5 112.5
N2 C6 C5 120.76(19)
N2 C6 C7 122.67(19)
C5 C6 C7 116.0(2)
N2 C6 Sc1 45.77(10)
C5 C6 Sc1 82.60(13)
C7 C6 Sc1 142.15(16)
C36 C7 C35 108.2(2)
C36 C7 C37 106.0(2)
C35 C7 C37 108.6(2)
C36 C7 C6 112.8(2)
C35 C7 C6 105.3(2)
C37 C7 C6 115.81(19)
C9 C8 C13 121.0(2)
C9 C8 N1 119.8(2)
C13 C8 N1 119.0(2)
C8 C9 C10 118.6(2)
C8 C9 C18 123.3(2)
C10 C9 C18 118.1(2)
C11 C10 C9 120.9(3)
C11 C10 H10 119.5
C9 C10 H10 119.5
C12 C11 C10 120.0(2)
C12 C11 H11 120.0
C10 C11 H11 120.0
C11 C12 C13 121.6(2)
C11 C12 H12 119.2
C13 C12 H12 119.2
C12 C13 C8 117.7(3)
C12 C13 C15 118.3(2)
C8 C13 C15 124.0(2)
C15 C14 H14A 109.5
C15 C14 H14B 109.5
H14A C14 H14B 109.5
C15 C14 H14C 109.5
H14A C14 H14C 109.5
H14B C14 H14C 109.5
C13 C15 C14 110.7(2)
C13 C15 C16 112.6(3)
C14 C15 C16 109.5(2)
C13 C15 H15 108.0
C14 C15 H15 108.0
C16 C15 H15 108.0
C15 C16 H16A 109.5
C15 C16 H16B 109.5
H16A C16 H16B 109.5
C15 C16 H16C 109.5
H16A C16 H16C 109.5
H16B C16 H16C 109.5
C18 C17 H17A 109.5
C18 C17 H17B 109.5
H17A C17 H17B 109.5
C18 C17 H17C 109.5
H17A C17 H17C 109.5
H17B C17 H17C 109.5
C9 C18 C17 110.7(2)
C9 C18 C19 111.6(2)
C17 C18 C19 109.4(2)
C9 C18 H18 108.4
C17 C18 H18 108.4
C19 C18 H18 108.4
C18 C19 H19A 109.5
C18 C19 H19B 109.5
H19A C19 H19B 109.5
C18 C19 H19C 109.5
H19A C19 H19C 109.5
H19B C19 H19C 109.5
C25 C20 C21 120.9(2)
C25 C20 N2 121.5(2)
C21 C20 N2 117.5(2)
C22 C21 C20 117.9(2)
C22 C21 C30 118.9(2)
C20 C21 C30 123.2(2)
C23 C22 C21 121.4(3)
C23 C22 H22 119.3
C21 C22 H22 119.3
C24 C23 C22 119.6(2)
C24 C23 H23 120.2
C22 C23 H23 120.2
C23 C24 C25 122.0(3)
C23 C24 H24 119.0
C25 C24 H24 119.0
C24 C25 C20 117.8(2)
C24 C25 C27 117.8(2)
C20 C25 C27 124.4(2)
C27 C26 H26A 109.5
C27 C26 H26B 109.5
H26A C26 H26B 109.5
C27 C26 H26C 109.5
H26A C26 H26C 109.5
H26B C26 H26C 109.5
C25 C27 C28 111.3(2)
C25 C27 C26 112.7(2)
C28 C27 C26 108.7(2)
C25 C27 H27 108.0
C28 C27 H27 108.0
C26 C27 H27 108.0
C27 C28 H28A 109.5
C27 C28 H28B 109.5
H28A C28 H28B 109.5
C27 C28 H28C 109.5
H28A C28 H28C 109.5
H28B C28 H28C 109.5
C30 C29 H29A 109.5
C30 C29 H29B 109.5
H29A C29 H29B 109.5
C30 C29 H29C 109.5
H29A C29 H29C 109.5
H29B C29 H29C 109.5
C21 C30 C29 113.1(2)
C21 C30 C31 110.7(2)
C29 C30 C31 110.1(2)
C21 C30 H30 107.6
C29 C30 H30 107.6
C31 C30 H30 107.6
C30 C31 H31A 109.5
C30 C31 H31B 109.5
H31A C31 H31B 109.5
C30 C31 H31C 109.5
H31A C31 H31C 109.5
H31B C31 H31C 109.5
C3 C32 H32A 109.5
C3 C32 H32B 109.5
H32A C32 H32B 109.5
C3 C32 H32C 109.5
H32A C32 H32C 109.5
H32B C32 H32C 109.5
C3 C33 H33A 109.5
C3 C33 H33B 109.5
H33A C33 H33B 109.5
C3 C33 H33C 109.5
H33A C33 H33C 109.5
H33B C33 H33C 109.5
C3 C34 H34A 109.5
C3 C34 H34B 109.5
H34A C34 H34B 109.5
C3 C34 H34C 109.5
H34A C34 H34C 109.5
H34B C34 H34C 109.5
C7 C35 H35A 109.5
C7 C35 H35B 109.5
H35A C35 H35B 109.5
C7 C35 H35C 109.5
H35A C35 H35C 109.5
H35B C35 H35C 109.5
C7 C36 H36A 109.5
C7 C36 H36B 109.5
H36A C36 H36B 109.5
C7 C36 H36C 109.5
H36A C36 H36C 109.5
H36B C36 H36C 109.5
C7 C37 H37A 109.5
C7 C37 H37B 109.5
H37A C37 H37B 109.5
C7 C37 H37C 109.5
H37A C37 H37C 109.5
H37B C37 H37C 109.5
C39 C38 C43 112.7(2)
C39 C38 B1 124.6(2)
C43 C38 B1 122.63(19)
C40 C39 C38 126.1(2)
C40 C39 F1 114.94(19)
C38 C39 F1 118.9(2)
F2 C40 C41 120.5(2)
F2 C40 C39 121.2(2)
C41 C40 C39 118.4(2)
F3 C41 C40 120.6(2)
F3 C41 C42 120.7(2)
C40 C41 C42 118.8(2)
F4 C42 C43 121.3(2)
F4 C42 C41 118.5(2)
C43 C42 C41 120.3(2)
F5 C43 C42 116.9(2)
F5 C43 C38 119.4(2)
C42 C43 C38 123.7(2)
C45 C44 C49 112.6(2)
C45 C44 B1 119.5(2)
C49 C44 B1 128.0(2)
C46 C45 C44 126.8(2)
C46 C45 F6 116.3(2)
C44 C45 F6 116.9(2)
F7 C46 C45 122.0(2)
F7 C46 C47 120.3(2)
C45 C46 C47 117.7(2)
F8 C47 C48 121.0(2)
F8 C47 C46 119.9(2)
C48 C47 C46 119.1(2)
F9 C48 C47 119.4(2)
F9 C48 C49 120.4(2)
C47 C48 C49 120.2(2)
F10 C49 C48 115.9(2)
F10 C49 C44 120.5(2)
C48 C49 C44 123.6(2)
C2 B1 C44 116.92(19)
C2 B1 C38 112.6(2)
C44 B1 C38 109.5(2)
C2 B1 H1 106.8(11)
C44 B1 H1 104.4(12)
C38 B1 H1 105.6(11)

loop_
_geom_bond_atom_site_label_1
_geom_bond_atom_site_label_2
_geom_bond_distance
Sc1 N2 2.0591(19)
Sc1 N1 2.151(2)
Sc1 C1 2.193(3)
Sc1 F6 2.3404(18)
Sc1 F1 2.3510(15)
Sc1 C6 2.767(2)
Sc1 H1 2.08(2)
F1 C39 1.389(3)
F2 C40 1.341(3)
F3 C41 1.339(3)
F4 C42 1.350(3)
F5 C43 1.350(3)
F6 C45 1.391(3)
F7 C46 1.345(3)
F8 C47 1.343(3)
F9 C48 1.347(3)
F10 C49 1.352(3)
N1 C4 1.318(3)
N1 C8 1.459(3)
N2 C6 1.375(3)
N2 C20 1.451(3)
C1 H1A 0.9800
C1 H1B 0.9800
C1 H1C 0.9800
C2 B1 1.611(3)
C2 H2A 0.9800
C2 H2B 0.9800
C2 H2C 0.9800
C3 C32 1.538(4)
C3 C34 1.541(4)
C3 C33 1.541(4)
C3 C4 1.552(3)
C4 C5 1.450(3)
C5 C6 1.377(3)
C5 H5 0.9500
C6 C7 1.567(3)
C7 C36 1.534(4)
C7 C35 1.539(4)
C7 C37 1.548(3)
C8 C9 1.396(4)
C8 C13 1.411(3)
C9 C10 1.401(3)
C9 C18 1.527(3)
C10 C11 1.376(4)
C10 H10 0.9500
C11 C12 1.373(4)
C11 H11 0.9500
C12 C13 1.400(4)
C12 H12 0.9500
C13 C15 1.522(4)
C14 C15 1.533(4)
C14 H14A 0.9800
C14 H14B 0.9800
C14 H14C 0.9800
C15 C16 1.541(4)
C15 H15 1.0000
C16 H16A 0.9800
C16 H16B 0.9800
C16 H16C 0.9800
C17 C18 1.530(4)
C17 H17A 0.9800
C17 H17B 0.9800
C17 H17C 0.9800
C18 C19 1.533(4)
C18 H18 1.0000
C19 H19A 0.9800
C19 H19B 0.9800
C19 H19C 0.9800
C20 C25 1.404(3)
C20 C21 1.409(3)
C21 C22 1.399(3)
C21 C30 1.521(4)
C22 C23 1.378(4)
C22 H22 0.9500
C23 C24 1.367(4)
C23 H23 0.9500
C24 C25 1.397(3)
C24 H24 0.9500
C25 C27 1.522(4)
C26 C27 1.534(4)
C26 H26A 0.9800
C26 H26B 0.9800
C26 H26C 0.9800
C27 C28 1.532(4)
C27 H27 1.0000
C28 H28A 0.9800
C28 H28B 0.9800
C28 H28C 0.9800
C29 C30 1.522(4)
C29 H29A 0.9800
C29 H29B 0.9800
C29 H29C 0.9800
C30 C31 1.523(4)
C30 H30 1.0000
C31 H31A 0.9800
C31 H31B 0.9800
C31 H31C 0.9800
C32 H32A 0.9800
C32 H32B 0.9800
C32 H32C 0.9800
C33 H33A 0.9800
C33 H33B 0.9800
C33 H33C 0.9800
C34 H34A 0.9800
C34 H34B 0.9800
C34 H34C 0.9800
C35 H35A 0.9800
C35 H35B 0.9800
C35 H35C 0.9800
C36 H36A 0.9800
C36 H36B 0.9800
C36 H36C 0.9800
C37 H37A 0.9800
C37 H37B 0.9800
C37 H37C 0.9800
C38 C39 1.379(3)
C38 C43 1.391(3)
C38 B1 1.640(3)
C39 C40 1.378(3)
C40 C41 1.370(3)
C41 C42 1.380(4)
C42 C43 1.376(4)
C44 C45 1.380(3)
C44 C49 1.389(3)
C44 B1 1.635(4)
C45 C46 1.362(4)
C46 C47 1.383(4)
C47 C48 1.371(4)
C48 C49 1.376(4)
B1 H1 1.24(2)

loop_
_geom_torsion_atom_site_label_1
_geom_torsion_atom_site_label_2
_geom_torsion_atom_site_label_3
_geom_torsion_atom_site_label_4
_geom_torsion
N2 Sc1 F1 C39 158.49(19)
N1 Sc1 F1 C39 -109.80(19)
C1 Sc1 F1 C39 55.3(3)
F6 Sc1 F1 C39 45.37(18)
C6 Sc1 F1 C39 169.37(18)
N2 Sc1 F6 C45 172.27(15)
N1 Sc1 F6 C45 -33.8(2)
C1 Sc1 F6 C45 67.17(17)
F1 Sc1 F6 C45 -117.31(16)
C6 Sc1 F6 C45 147.31(15)
N2 Sc1 N1 C4 -42.61(15)
C1 Sc1 N1 C4 66.36(17)
F6 Sc1 N1 C4 162.21(14)
F1 Sc1 N1 C4 -120.47(14)
C6 Sc1 N1 C4 -18.71(14)
N2 Sc1 N1 C8 150.03(17)
C1 Sc1 N1 C8 -101.00(18)
F6 Sc1 N1 C8 -5.2(3)
F1 Sc1 N1 C8 72.17(17)
C6 Sc1 N1 C8 173.93(17)
N1 Sc1 N2 C6 55.99(15)
C1 Sc1 N2 C6 -49.72(17)
F6 Sc1 N2 C6 -134.50(14)
F1 Sc1 N2 C6 157.48(15)
N1 Sc1 N2 C20 -127.3(2)
C1 Sc1 N2 C20 127.0(2)
F6 Sc1 N2 C20 42.2(2)
F1 Sc1 N2 C20 -25.84(19)
C6 Sc1 N2 C20 176.7(3)
C8 N1 C4 C5 175.4(2)
Sc1 N1 C4 C5 8.3(2)
C8 N1 C4 C3 -3.2(4)
Sc1 N1 C4 C3 -170.26(19)
C32 C3 C4 N1 -6.3(4)
C34 C3 C4 N1 -126.1(3)
C33 C3 C4 N1 115.8(3)
C32 C3 C4 C5 175.1(2)
C34 C3 C4 C5 55.3(3)
C33 C3 C4 C5 -62.8(3)
N1 C4 C5 C6 31.9(4)
C3 C4 C5 C6 -149.4(3)
C20 N2 C6 C5 144.9(2)
Sc1 N2 C6 C5 -38.0(3)
C20 N2 C6 C7 -44.0(3)
Sc1 N2 C6 C7 133.22(19)
C20 N2 C6 Sc1 -177.2(2)
C4 C5 C6 N2 -12.6(4)
C4 C5 C6 C7 175.6(3)
C4 C5 C6 Sc1 -39.0(3)
N1 Sc1 C6 N2 -122.44(15)
C1 Sc1 C6 N2 133.21(16)
F6 Sc1 C6 N2 57.09(16)
F1 Sc1 C6 N2 -22.61(15)
N2 Sc1 C6 C5 147.8(2)
N1 Sc1 C6 C5 25.35(14)
C1 Sc1 C6 C5 -79.00(16)
F6 Sc1 C6 C5 -155.12(13)
F1 Sc1 C6 C5 125.18(14)
N2 Sc1 C6 C7 -88.6(3)
N1 Sc1 C6 C7 149.0(2)
C1 Sc1 C6 C7 44.6(2)
F6 Sc1 C6 C7 -31.5(3)
F1 Sc1 C6 C7 -111.2(2)
N2 C6 C7 C36 164.4(2)
C5 C6 C7 C36 -24.0(3)
Sc1 C6 C7 C36 -137.3(2)
N2 C6 C7 C35 -77.8(3)
C5 C6 C7 C35 93.8(3)
Sc1 C6 C7 C35 -19.5(3)
N2 C6 C7 C37 42.1(3)
C5 C6 C7 C37 -146.3(2)
Sc1 C6 C7 C37 100.4(3)
C4 N1 C8 C9 99.2(3)
Sc1 N1 C8 C9 -95.2(2)
C4 N1 C8 C13 -85.1(3)
Sc1 N1 C8 C13 80.5(2)
C13 C8 C9 C10 4.7(4)
N1 C8 C9 C10 -179.7(2)
C13 C8 C9 C18 -175.3(2)
N1 C8 C9 C18 0.3(4)
C8 C9 C10 C11 -1.6(4)
C18 C9 C10 C11 178.4(3)
C9 C10 C11 C12 -1.9(4)
C10 C11 C12 C13 2.3(5)
C11 C12 C13 C8 0.7(4)
C11 C12 C13 C15 -179.1(3)
C9 C8 C13 C12 -4.2(4)
N1 C8 C13 C12 -179.9(2)
C9 C8 C13 C15 175.6(2)
N1 C8 C13 C15 -0.1(4)
C12 C13 C15 C14 69.3(3)
C8 C13 C15 C14 -110.4(3)
C12 C13 C15 C16 -53.5(4)
C8 C13 C15 C16 126.7(3)
C8 C9 C18 C17 121.2(3)
C10 C9 C18 C17 -58.8(3)
C8 C9 C18 C19 -116.7(3)
C10 C9 C18 C19 63.3(3)
C6 N2 C20 C25 113.0(2)
Sc1 N2 C20 C25 -63.3(3)
C6 N2 C20 C21 -69.1(3)
Sc1 N2 C20 C21 114.6(2)
C25 C20 C21 C22 -6.4(3)
N2 C20 C21 C22 175.7(2)
C25 C20 C21 C30 172.2(2)
N2 C20 C21 C30 -5.7(3)
C20 C21 C22 C23 2.6(4)
C30 C21 C22 C23 -176.0(2)
C21 C22 C23 C24 1.4(4)
C22 C23 C24 C25 -1.9(4)
C23 C24 C25 C20 -1.8(4)
C23 C24 C25 C27 179.0(2)
C21 C20 C25 C24 6.0(3)
N2 C20 C25 C24 -176.2(2)
C21 C20 C25 C27 -174.9(2)
N2 C20 C25 C27 2.9(3)
C24 C25 C27 C28 -62.3(3)
C20 C25 C27 C28 118.5(2)
C24 C25 C27 C26 60.0(3)
C20 C25 C27 C26 -119.1(3)
C22 C21 C30 C29 -72.4(3)
C20 C21 C30 C29 109.1(3)
C22 C21 C30 C31 51.7(3)
C20 C21 C30 C31 -126.8(2)
C43 C38 C39 C40 1.1(4)
B1 C38 C39 C40 -175.5(2)
C43 C38 C39 F1 -179.8(2)
B1 C38 C39 F1 3.5(3)
Sc1 F1 C39 C40 -164.31(15)
Sc1 F1 C39 C38 16.6(3)
C38 C39 C40 F2 180.0(2)
F1 C39 C40 F2 0.9(3)
C38 C39 C40 C41 0.8(4)
F1 C39 C40 C41 -178.3(2)
F2 C40 C41 F3 -1.0(4)
C39 C40 C41 F3 178.1(2)
F2 C40 C41 C42 179.0(2)
C39 C40 C41 C42 -1.8(4)
F3 C41 C42 F4 0.6(4)
C40 C41 C42 F4 -179.4(2)
F3 C41 C42 C43 -179.1(2)
C40 C41 C42 C43 0.8(4)
F4 C42 C43 F5 1.2(4)
C41 C42 C43 F5 -179.1(2)
F4 C42 C43 C38 -178.4(2)
C41 C42 C43 C38 1.4(4)
C39 C38 C43 F5 178.2(2)
B1 C38 C43 F5 -5.1(4)
C39 C38 C43 C42 -2.2(4)
B1 C38 C43 C42 174.5(2)
C49 C44 C45 C46 -0.2(4)
B1 C44 C45 C46 178.3(2)
C49 C44 C45 F6 -179.46(19)
B1 C44 C45 F6 -0.9(3)
Sc1 F6 C45 C46 -124.98(19)
Sc1 F6 C45 C44 54.4(3)
C44 C45 C46 F7 179.8(2)
F6 C45 C46 F7 -1.0(4)
C44 C45 C46 C47 0.0(4)
F6 C45 C46 C47 179.3(2)
F7 C46 C47 F8 0.4(4)
C45 C46 C47 F8 -179.9(2)
F7 C46 C47 C48 179.8(2)
C45 C46 C47 C48 -0.5(4)
F8 C47 C48 F9 0.6(4)
C46 C47 C48 F9 -178.8(2)
F8 C47 C48 C49 -179.5(2)
C46 C47 C48 C49 1.1(4)
F9 C48 C49 F10 -2.3(3)
C47 C48 C49 F10 177.8(2)
F9 C48 C49 C44 178.6(2)
C47 C48 C49 C44 -1.4(4)
C45 C44 C49 F10 -178.2(2)
B1 C44 C49 F10 3.4(4)
C45 C44 C49 C48 0.9(4)
B1 C44 C49 C48 -177.5(2)
C45 C44 B1 C2 -161.8(2)
C49 C44 B1 C2 16.5(4)
C45 C44 B1 C38 68.7(3)
C49 C44 B1 C38 -113.0(3)
C39 C38 B1 C2 120.8(2)
C43 C38 B1 C2 -55.5(3)
C39 C38 B1 C44 -107.3(3)
C43 C38 B1 C44 76.4(3)
